data_1512133
loop_
_publ_author_name
'Liu, Xiaogang'
'Cole, Jacqueline M.'
'Waddell, Paul G.'
'Lin, Tze-Chia'
'McKechnie, Scott'

_publ_section_title
;
 Molecular Origins of Optoelectronic Properties in Coumarins 343, 314T,
 445, and 522B
;
_journal_issue 27
_journal_name_full 'The Journal of Physical Chemistry C'
_journal_page_first 14130
_journal_paper_doi 10.1021/jp400614e
_journal_volume 117
_journal_year 2013
_chemical_formula_moiety 'C17 H18 F3 N O2'
_chemical_formula_sum 'C17 H18 F3 N O2'
_chemical_formula_weight 325.32
_chemical_name_common 'Coumarin 522B'
_chemical_name_systematic
; 
6,8,8,9-tetramethyl-4-(trifluoromethyl)-6,7,8,9-tetrahydro-2H-pyrano[3,2-g]quinolin-2-one
;
_space_group_IT_number 11
_symmetry_cell_setting monoclinic
_symmetry_space_group_name_Hall '-P 2yb'
_symmetry_space_group_name_H-M 'P 1 21/m 1'
_atom_sites_solution_hydrogens geom
_atom_sites_solution_primary direct
_atom_sites_solution_secondary difmap
_audit_creation_method SHELXL-97
_cell_angle_alpha 90.00
_cell_angle_beta 95.378(6)
_cell_angle_gamma 90.00
_cell_formula_units_Z 4
_cell_length_a 12.365(6)
_cell_length_b 7.358(3)
_cell_length_c 16.939(8)
_cell_measurement_reflns_used 5764
_cell_measurement_temperature 120(2)
_cell_measurement_theta_max 33.0
_cell_measurement_theta_min 2.1
_cell_volume 1534.4(12)
_computing_cell_refinement 'Bruker XSCANS'
_computing_data_collection 'Bruker XSCANS'
_computing_data_reduction 'Bruker SHELXTL'
_computing_molecular_graphics 'Bruker SHELXTL'
_computing_publication_material 'Bruker SHELXTL'
_computing_structure_refinement 'SHELXL-97 (Sheldrick, 1997)'
_computing_structure_solution 'SHELXS-97 (Sheldrick, 1990)'
_diffrn_ambient_temperature 120(2)
_diffrn_detector_area_resol_mean 28.5714
_diffrn_measured_fraction_theta_full 0.975
_diffrn_measured_fraction_theta_max 0.975
_diffrn_measurement_device_type 'Bruker P4'
_diffrn_measurement_method '\w scans'
_diffrn_radiation_monochromator graphite
_diffrn_radiation_source 'fine-focus sealed tube'
_diffrn_radiation_type MoK\a
_diffrn_radiation_wavelength 0.71073
_diffrn_reflns_av_R_equivalents 0.0298
_diffrn_reflns_av_sigmaI/netI 0.0211
_diffrn_reflns_limit_h_max 16
_diffrn_reflns_limit_h_min -16
_diffrn_reflns_limit_k_max 9
_diffrn_reflns_limit_k_min -9
_diffrn_reflns_limit_l_max 22
_diffrn_reflns_limit_l_min -22
_diffrn_reflns_number 15532
_diffrn_reflns_theta_full 28.28
_diffrn_reflns_theta_max 28.28
_diffrn_reflns_theta_min 3.02
_exptl_absorpt_coefficient_mu 0.116
_exptl_absorpt_correction_T_max 0.975
_exptl_absorpt_correction_T_min 0.946
_exptl_absorpt_correction_type multi-scan
_exptl_absorpt_process_details
; 
 Scaled and merged with Sortav 
 R.H. Blessing, (1987) Cryst. Rev. 1, 3-58 
 R.H. Blessing, (1989) J. Appl. Cryst. 22, 396-397 
;
_exptl_crystal_colour Yellow
_exptl_crystal_density_diffrn 1.408
_exptl_crystal_density_meas ?
_exptl_crystal_density_method 'not measured'
_exptl_crystal_description Block
_exptl_crystal_F_000 680
_exptl_crystal_size_max 0.48
_exptl_crystal_size_mid 0.47
_exptl_crystal_size_min 0.22
_refine_diff_density_max 0.407
_refine_diff_density_min -0.291
_refine_diff_density_rms 0.050
_refine_ls_extinction_method none
_refine_ls_goodness_of_fit_ref 1.075
_refine_ls_hydrogen_treatment constr
_refine_ls_matrix_type full
_refine_ls_number_parameters 321
_refine_ls_number_reflns 4004
_refine_ls_number_restraints 0
_refine_ls_restrained_S_all 1.075
_refine_ls_R_factor_all 0.0558
_refine_ls_R_factor_gt 0.0540
_refine_ls_shift/su_max 0.004
_refine_ls_shift/su_mean 0.001
_refine_ls_structure_factor_coef Fsqd
_refine_ls_weighting_details 'calc w=1/[\s^2^(Fo^2^)+(0.0905P)^2^+0.3500P] where P=(Fo^2^+2Fc^2^)/3'
_refine_ls_weighting_scheme calc
_refine_ls_wR_factor_gt 0.1513
_refine_ls_wR_factor_ref 0.1535
_reflns_number_gt 3807
_reflns_number_total 4004
_reflns_threshold_expression >2sigma(I)
_cod_data_source_file jp400614e_si_002.cif
_cod_data_source_block coumarin522B_120k
_cod_depositor_comments
;
The following automatic conversions were performed:

'_symmetry_cell_setting' value 'Monoclinic' changed to 'monoclinic'
according to /home/saulius/struct/CIF-dictionaries/cif_core.dic
dictionary named 'cif_core.dic' version 2.4.2 from 2011-04-26.

Automatic conversion script
Id: cif_fix_values 1891 2012-01-12 08:04:46Z andrius 

The following automatic conversions were performed:

'_exptl_crystal_density_meas' value 'not measured' was changed to '?'
- the value is perceived as not measured.

Automatic conversion script
Id: cif_fix_values 3008 2015-01-20 13:52:24Z robertas 
;
_cod_original_cell_volume 1534.3(12)
_cod_original_sg_symbol_H-M P2(1)/m
_cod_database_code 1512133

loop_
_symmetry_equiv_pos_as_xyz
'x, y, z'
'-x, y+1/2, -z'
'-x, -y, -z'
'x, -y-1/2, z'

loop_
_atom_site_label
_atom_site_type_symbol
_atom_site_fract_x
_atom_site_fract_y
_atom_site_fract_z
_atom_site_U_iso_or_equiv
_atom_site_adp_type
_atom_site_occupancy
_atom_site_symmetry_multiplicity
_atom_site_calc_flag
_atom_site_refinement_flags
_atom_site_disorder_assembly
_atom_site_disorder_group
C1 C 1.11007(13) 0.7500 0.67128(10) 0.0321(3) Uani 1 2 d S . .
C2 C 1.20433(13) 0.7500 0.46325(10) 0.0318(3) Uani 1 2 d S . .
C3 C 1.20221(13) 0.7500 0.54856(10) 0.0310(3) Uani 1 2 d S . .
H3 H 1.2687 0.7500 0.5816 0.037 Uiso 1 2 calc SR . .
C4 C 1.10734(13) 0.7500 0.58190(9) 0.0274(3) Uani 1 2 d S . .
C5 C 0.90114(13) 0.7500 0.56162(9) 0.0340(4) Uani 1 2 d S . .
H5 H 0.8958 0.7500 0.6172 0.041 Uiso 1 2 calc SR . .
C6 C 0.80687(13) 0.7500 0.51152(10) 0.0376(4) Uani 1 2 d S . .
C7 C 0.81265(12) 0.7500 0.42759(9) 0.0265(3) Uani 1 2 d S A .
C8 C 0.91623(12) 0.7500 0.39949(8) 0.0267(3) Uani 1 2 d S . .
H8 H 0.9226 0.7500 0.3440 0.032 Uiso 1 2 calc SR A .
C9 C 1.00847(12) 0.7500 0.45191(9) 0.0256(3) Uani 1 2 d S . .
C10 C 1.00516(12) 0.7500 0.53417(9) 0.0264(3) Uani 1 2 d S . .
C11 C 0.60861(15) 0.765(5) 0.40053(11) 0.026(3) Uani 0.50 1 d P A -1
C12 C 0.73119(16) 0.7466(18) 0.29035(11) 0.0415(7) Uani 0.5 1 d P A -1
H12A H 0.7563 0.8656 0.2735 0.062 Uiso 0.50 1 calc PR A -1
H12B H 0.6605 0.7189 0.2617 0.062 Uiso 0.50 1 calc PR A -1
H12C H 0.7839 0.6532 0.2787 0.062 Uiso 0.50 1 calc PR A -1
C13 C 0.69591(16) 0.7030(3) 0.54142(12) 0.0282(5) Uani 0.50 1 d P A -1
H13 H 0.6802 0.5704 0.5344 0.034 Uiso 0.50 1 calc PR A -1
C14 C 0.61521(17) 0.8147(3) 0.48825(12) 0.0292(4) Uani 0.50 1 d P A -1
H14A H 0.6353 0.9446 0.4940 0.035 Uiso 0.50 1 calc PR A -1
H14B H 0.5422 0.8001 0.5070 0.035 Uiso 0.50 1 calc PR A -1
C15 C 0.69215(16) 0.758(4) 0.62845(11) 0.0344(14) Uani 0.50 1 d P A -1
H15A H 0.7201 0.8819 0.6363 0.052 Uiso 0.50 1 calc PR A -1
H15B H 0.7370 0.6741 0.6625 0.052 Uiso 0.50 1 calc PR A -1
H15C H 0.6170 0.7530 0.6422 0.052 Uiso 0.50 1 calc PR A -1
C16 C 0.5473(3) 0.9108(5) 0.3530(2) 0.0364(7) Uani 0.50 1 d P A -1
H16A H 0.5882 1.0250 0.3585 0.055 Uiso 0.50 1 calc PR A -1
H16B H 0.4759 0.9275 0.3726 0.055 Uiso 0.50 1 calc PR A -1
H16C H 0.5380 0.8751 0.2971 0.055 Uiso 0.50 1 calc PR A -1
C17 C 0.5477(3) 0.5800(5) 0.3871(2) 0.0363(7) Uani 0.50 1 d P A -1
H17A H 0.5509 0.5409 0.3320 0.054 Uiso 0.50 1 calc PR A -1
H17B H 0.4717 0.5950 0.3978 0.054 Uiso 0.50 1 calc PR A -1
H17C H 0.5824 0.4882 0.4229 0.054 Uiso 0.50 1 calc PR A -1
C1' C 0.5172(2) 0.7500 -0.15971(12) 0.0517(5) Uani 1 2 d S . .
C2' C 0.69084(15) 0.7500 0.03940(12) 0.0410(4) Uani 1 2 d S . .
C3' C 0.65575(17) 0.7500 -0.04484(12) 0.0449(4) Uani 1 2 d S . .
H3' H 0.7088 0.7500 -0.0819 0.054 Uiso 1 2 calc SR . .
C4' C 0.55000(16) 0.7500 -0.07156(10) 0.0383(4) Uani 1 2 d S . .
C5' C 0.35383(15) 0.7500 -0.03925(10) 0.0366(4) Uani 1 2 d S . .
H5' H 0.3282 0.7500 -0.0939 0.044 Uiso 1 2 calc SR . .
C6' C 0.27908(15) 0.7500 0.01561(10) 0.0394(4) Uani 1 2 d S . .
C7' C 0.31676(14) 0.7500 0.09834(9) 0.0331(3) Uani 1 2 d S B .
C8' C 0.42901(13) 0.7500 0.11992(9) 0.0310(3) Uani 1 2 d S . .
H8' H 0.4555 0.7500 0.1744 0.037 Uiso 1 2 calc SR B .
C9' C 0.50121(13) 0.7500 0.06268(9) 0.0291(3) Uani 1 2 d S . .
C10' C 0.46661(14) 0.7500 -0.01847(9) 0.0315(3) Uani 1 2 d S . .
C11' C 0.1267(2) 0.731(3) 0.13802(17) 0.055(3) Uani 0.50 1 d P B -1
C12' C 0.2879(2) 0.7857(7) 0.23765(14) 0.0507(16) Uani 0.50 1 d P B -1
H12D H 0.3316 0.6817 0.2580 0.076 Uiso 0.50 1 calc PR B -1
H12E H 0.2274 0.8038 0.2703 0.076 Uiso 0.50 1 calc PR B -1
H12F H 0.3333 0.8950 0.2396 0.076 Uiso 0.50 1 calc PR B -1
C13' C 0.1585(2) 0.7839(4) -0.00638(16) 0.0421(9) Uani 0.50 1 d P B -1
H13' H 0.1412 0.9153 0.0007 0.050 Uiso 0.50 1 calc PR B -1
C14' C 0.1028(2) 0.6692(4) 0.05224(17) 0.0492(6) Uani 0.50 1 d P B -1
H14D H 0.1264 0.5414 0.0478 0.059 Uiso 0.50 1 calc PR B -1
H14C H 0.0233 0.6734 0.0379 0.059 Uiso 0.50 1 calc PR B -1
C15' C 0.1231(2) 0.7241(16) -0.09171(18) 0.056(2) Uani 0.50 1 d P B -1
H15D H 0.1565 0.8039 -0.1289 0.084 Uiso 0.50 1 calc PR B -1
H15F H 0.0439 0.7316 -0.1014 0.084 Uiso 0.50 1 calc PR B -1
H15E H 0.1465 0.5985 -0.0993 0.084 Uiso 0.50 1 calc PR B -1
C16' C 0.0931(7) 0.5814(13) 0.1926(3) 0.128(4) Uani 0.50 1 d P B -1
H26A H 0.0153 0.5566 0.1811 0.192 Uiso 0.50 1 calc PR B -1
H26B H 0.1077 0.6201 0.2479 0.192 Uiso 0.50 1 calc PR B -1
H26C H 0.1345 0.4708 0.1839 0.192 Uiso 0.50 1 calc PR B -1
C17' C 0.0673(4) 0.9108(10) 0.1521(4) 0.097(2) Uani 0.50 1 d P B -1
H27A H -0.0112 0.8893 0.1476 0.145 Uiso 0.50 1 calc PR B -1
H27B H 0.0846 1.0004 0.1124 0.145 Uiso 0.50 1 calc PR B -1
H27C H 0.0909 0.9567 0.2052 0.145 Uiso 0.50 1 calc PR B -1
F1 F 1.21153(9) 0.7500 0.70663(6) 0.0477(3) Uani 1 2 d S . .
F2 F 1.06025(6) 0.60448(10) 0.69837(4) 0.0405(2) Uani 1 1 d . . .
F1' F 0.60164(16) 0.7500 -0.20219(9) 0.0908(6) Uani 1 2 d S . .
F2' F 0.45641(9) 0.60434(12) -0.18279(5) 0.0592(3) Uani 1 1 d . . .
N1 N 0.72051(11) 0.7500 0.37572(8) 0.0316(3) Uani 1 2 d S . .
N1' N 0.24469(13) 0.7500 0.15483(9) 0.0445(4) Uani 1 2 d S . .
O1 O 1.10589(9) 0.7500 0.41813(7) 0.0307(3) Uani 1 2 d S . .
O2 O 1.28562(10) 0.7500 0.42859(8) 0.0411(3) Uani 1 2 d S . .
O1' O 0.60966(10) 0.7500 0.09004(7) 0.0350(3) Uani 1 2 d S . .
O2' O 0.78339(12) 0.7500 0.06857(11) 0.0558(4) Uani 1 2 d S . .

loop_
_atom_site_aniso_label
_atom_site_aniso_U_11
_atom_site_aniso_U_22
_atom_site_aniso_U_33
_atom_site_aniso_U_23
_atom_site_aniso_U_13
_atom_site_aniso_U_12
C1 0.0332(7) 0.0360(8) 0.0267(7) 0.000 0.0007(6) 0.000
C2 0.0287(7) 0.0337(8) 0.0336(8) 0.000 0.0059(6) 0.000
C3 0.0283(7) 0.0338(8) 0.0308(7) 0.000 0.0025(6) 0.000
C4 0.0313(7) 0.0269(7) 0.0240(7) 0.000 0.0019(5) 0.000
C5 0.0295(7) 0.0522(10) 0.0209(7) 0.000 0.0051(5) 0.000
C6 0.0263(7) 0.0635(11) 0.0238(7) 0.000 0.0062(6) 0.000
C7 0.0282(7) 0.0287(7) 0.0225(6) 0.000 0.0023(5) 0.000
C8 0.0307(7) 0.0287(7) 0.0211(6) 0.000 0.0055(5) 0.000
C9 0.0273(7) 0.0249(6) 0.0255(7) 0.000 0.0073(5) 0.000
C10 0.0268(7) 0.0285(7) 0.0240(7) 0.000 0.0036(5) 0.000
C11 0.0263(7) 0.026(10) 0.0265(7) -0.006(3) 0.0026(6) -0.006(3)
C12 0.0336(9) 0.0677(18) 0.0228(8) 0.014(4) 0.0009(7) -0.009(5)
C13 0.0275(8) 0.0318(13) 0.0262(9) 0.0014(7) 0.0070(7) 0.0004(6)
C14 0.0289(9) 0.0331(9) 0.0262(9) -0.0009(7) 0.0053(7) 0.0017(7)
C15 0.0328(8) 0.047(4) 0.0248(7) 0.003(3) 0.0081(6) 0.007(4)
C16 0.0359(13) 0.0393(14) 0.0330(15) 0.0019(15) -0.0023(14) 0.0025(10)
C17 0.0324(12) 0.0403(15) 0.0361(16) -0.0057(15) 0.0036(14) -0.0036(10)
C1' 0.0765(15) 0.0510(11) 0.0304(9) 0.000 0.0200(9) 0.000
C2' 0.0372(9) 0.0379(9) 0.0495(10) 0.000 0.0128(7) 0.000
C3' 0.0496(10) 0.0436(10) 0.0449(10) 0.000 0.0218(8) 0.000
C4' 0.0549(11) 0.0330(8) 0.0293(8) 0.000 0.0154(7) 0.000
C5' 0.0432(9) 0.0429(9) 0.0228(7) 0.000 -0.0022(6) 0.000
C6' 0.0350(8) 0.0530(10) 0.0291(8) 0.000 -0.0030(6) 0.000
C7' 0.0345(8) 0.0391(8) 0.0258(7) 0.000 0.0031(6) 0.000
C8' 0.0347(8) 0.0364(8) 0.0217(6) 0.000 0.0014(5) 0.000
C9' 0.0322(7) 0.0295(7) 0.0255(7) 0.000 0.0019(5) 0.000
C10' 0.0412(8) 0.0311(7) 0.0226(7) 0.000 0.0059(6) 0.000
C11' 0.0351(10) 0.076(8) 0.0536(14) -0.023(5) 0.0119(9) -0.005(2)
C12' 0.0461(11) 0.079(5) 0.0280(9) -0.0060(14) 0.0101(8) -0.0042(15)
C13' 0.0372(10) 0.038(3) 0.0488(12) 0.0003(10) -0.0089(9) 0.0018(9)
C14' 0.0347(12) 0.0602(16) 0.0516(15) -0.0078(13) -0.0024(10) -0.0085(12)
C15' 0.0489(12) 0.064(7) 0.0494(13) 0.0030(18) -0.0208(10) -0.0019(17)
C16' 0.139(6) 0.201(8) 0.047(2) -0.014(4) 0.025(3) -0.122(6)
C17' 0.0478(19) 0.134(5) 0.109(4) -0.057(4) 0.005(2) 0.029(3)
F1 0.0360(5) 0.0740(8) 0.0314(5) 0.000 -0.0057(4) 0.000
F2 0.0537(4) 0.0394(4) 0.0287(4) 0.0055(3) 0.0047(3) -0.0044(3)
F1' 0.0979(13) 0.1411(17) 0.0394(7) 0.000 0.0388(8) 0.000
F2' 0.1013(8) 0.0436(5) 0.0322(4) -0.0100(3) 0.0036(4) 0.0044(5)
N1 0.0275(6) 0.0461(8) 0.0212(6) 0.000 0.0026(5) 0.000
N1' 0.0334(7) 0.0708(11) 0.0297(7) 0.000 0.0051(6) 0.000
O1 0.0263(5) 0.0396(6) 0.0270(5) 0.000 0.0073(4) 0.000
O2 0.0291(6) 0.0561(8) 0.0395(7) 0.000 0.0108(5) 0.000
O1' 0.0311(6) 0.0407(6) 0.0333(6) 0.000 0.0027(4) 0.000
O2' 0.0332(7) 0.0630(9) 0.0716(11) 0.000 0.0076(6) 0.000

loop_
_atom_type_symbol
_atom_type_description
_atom_type_scat_dispersion_real
_atom_type_scat_dispersion_imag
_atom_type_scat_source
C C 0.0033 0.0016 'International Tables Vol C Tables 4.2.6.8 and 6.1.1.4'
H H 0.0000 0.0000 'International Tables Vol C Tables 4.2.6.8 and 6.1.1.4'
N N 0.0061 0.0033 'International Tables Vol C Tables 4.2.6.8 and 6.1.1.4'
O O 0.0106 0.0060 'International Tables Vol C Tables 4.2.6.8 and 6.1.1.4'
F F 0.0171 0.0103 'International Tables Vol C Tables 4.2.6.8 and 6.1.1.4'

loop_
_geom_angle_atom_site_label_1
_geom_angle_atom_site_label_2
_geom_angle_atom_site_label_3
_geom_angle
_geom_angle_site_symmetry_1
_geom_angle_site_symmetry_3
F2 C1 F2 106.33(14) . 4_575
F2 C1 F1 106.80(9) . .
F2 C1 F1 106.80(9) 4_575 .
F2 C1 C4 112.08(9) . .
F2 C1 C4 112.08(9) 4_575 .
F1 C1 C4 112.35(13) . .
O2 C2 O1 117.54(15) . .
O2 C2 C3 125.28(15) . .
O1 C2 C3 117.18(14) . .
C4 C3 C2 121.05(15) . .
C4 C3 H3 119.5 . .
C2 C3 H3 119.5 . .
C3 C4 C10 121.24(14) . .
C3 C4 C1 118.74(14) . .
C10 C4 C1 120.03(13) . .
C6 C5 C10 122.93(15) . .
C6 C5 H5 118.5 . .
C10 C5 H5 118.5 . .
C5 C6 C7 119.65(14) . .
C5 C6 C13 121.64(15) . .
C7 C6 C13 117.03(15) . .
C5 C6 C13 121.64(15) . 4_575
C7 C6 C13 117.03(15) . 4_575
C13 C6 C13 25.85(15) . 4_575
N1 C7 C8 120.71(14) . .
N1 C7 C6 121.38(14) . .
C8 C7 C6 117.91(14) . .
C9 C8 C7 120.42(14) . .
C9 C8 H8 119.8 . .
C7 C8 H8 119.8 . .
C8 C9 O1 115.74(13) . .
C8 C9 C10 122.85(13) . .
O1 C9 C10 121.41(13) . .
C9 C10 C5 116.24(14) . .
C9 C10 C4 117.08(13) . .
C5 C10 C4 126.68(14) . .
N1 C11 C16 109.6(14) . .
N1 C11 C14 109.0(4) . .
C16 C11 C14 109.0(19) . .
N1 C11 C17 110(2) . .
C16 C11 C17 109.4(4) . .
C14 C11 C17 109.5(13) . .
N1 C12 H12A 109.5 . .
N1 C12 H12B 109.5 . .
N1 C12 H12C 109.5 . .
C14 C13 C15 110.4(8) . .
C14 C13 C6 103.78(15) . .
C15 C13 C6 111.3(4) . .
C14 C13 H13 110.4 . .
C15 C13 H13 110.4 . .
C6 C13 H13 110.4 . .
C13 C14 C11 114.7(10) . .
C13 C14 H14A 108.6 . .
C11 C14 H14A 108.6 . .
C13 C14 H14B 108.6 . .
C11 C14 H14B 108.6 . .
H14A C14 H14B 107.6 . .
F1' C1' F2' 106.84(12) . .
F1' C1' F2' 106.84(12) . 4_575
F2' C1' F2' 105.6(2) . 4_575
F1' C1' C4' 112.6(2) . .
F2' C1' C4' 112.23(11) . .
F2' C1' C4' 112.23(11) 4_575 .
O2' C2' O1' 117.64(19) . .
O2' C2' C3' 126.06(18) . .
O1' C2' C3' 116.30(16) . .
C4' C3' C2' 121.53(16) . .
C4' C3' H3' 119.2 . .
C2' C3' H3' 119.2 . .
C3' C4' C10' 121.64(17) . .
C3' C4' C1' 119.76(17) . .
C10' C4' C1' 118.60(18) . .
C6' C5' C10' 123.10(15) . .
C6' C5' H5' 118.4 . .
C10' C5' H5' 118.4 . .
C5' C6' C7' 118.97(16) . .
C5' C6' C13' 122.75(17) . .
C7' C6' C13' 117.36(18) . .
C5' C6' C13' 122.75(17) . 4_575
C7' C6' C13' 117.36(18) . 4_575
C13' C6' C13' 18.8(2) . 4_575
N1' C7' C8' 120.79(15) . .
N1' C7' C6' 120.68(16) . .
C8' C7' C6' 118.53(15) . .
C9' C8' C7' 120.49(14) . .
C9' C8' H8' 119.8 . .
C7' C8' H8' 119.8 . .
O1' C9' C8' 115.96(14) . .
O1' C9' C10' 121.90(14) . .
C8' C9' C10' 122.14(15) . .
C9' C10' C5' 116.76(15) . .
C9' C10' C4' 116.43(16) . .
C5' C10' C4' 126.81(16) . .
N1' C11' C16' 105.9(8) . .
N1' C11' C14' 108.3(3) . .
C16' C11' C14' 108.8(12) . .
N1' C11' C17' 111.7(12) . .
C16' C11' C17' 111.5(4) . .
C14' C11' C17' 110.6(8) . .
N1' C12' H12D 109.5 . .
N1' C12' H12E 109.5 . .
N1' C12' H12F 109.5 . .
C14' C13' C6' 104.07(19) . .
C14' C13' C15' 110.5(4) . .
C6' C13' C15' 111.7(3) . .
C14' C13' H13' 110.1 . .
C6' C13' H13' 110.1 . .
C15' C13' H13' 110.1 . .
C13' C14' C11' 113.4(6) . .
C13' C14' H14D 108.9 . .
C11' C14' H14D 108.9 . .
C13' C14' H14C 108.9 . .
C11' C14' H14C 108.9 . .
H14D C14' H14C 107.7 . .
C7 N1 C12 119.08(14) . .
C7 N1 C11 123.90(16) . 4_575
C12 N1 C11 116.75(16) . 4_575
C7 N1 C11 123.90(16) . .
C12 N1 C11 116.91(15) . .
C11 N1 C11 8(3) 4_575 .
C7' N1' C11' 124.47(18) . .
C7' N1' C11' 124.47(18) . 4_575
C11' N1' C11' 10.8(17) . 4_575
C7' N1' C12' 117.60(17) . .
C11' N1' C12' 117.8(2) . .
C11' N1' C12' 115.6(3) 4_575 .
C7' N1' C12' 117.60(17) . 4_575
C11' N1' C12' 115.6(3) . 4_575
C11' N1' C12' 117.8(2) 4_575 4_575
C12' N1' C12' 20.5(4) . 4_575
C2 O1 C9 122.05(13) . .
C9' O1' C2' 122.19(14) . .

loop_
_geom_bond_atom_site_label_1
_geom_bond_atom_site_label_2
_geom_bond_distance
_geom_bond_site_symmetry_2
C1 F2 1.3378(13) .
C1 F2 1.3378(13) 4_575
C1 F1 1.3385(19) .
C1 C4 1.511(2) .
C2 O2 1.211(2) .
C2 O1 1.375(2) .
C2 C3 1.448(2) .
C3 C4 1.349(2) .
C3 H3 0.9500 .
C4 C10 1.435(2) .
C5 C6 1.376(2) .
C5 C10 1.408(2) .
C5 H5 0.9500 .
C6 C7 1.430(2) .
C6 C13 1.546(2) .
C6 C13 1.546(2) 4_575
C7 N1 1.3720(19) .
C7 C8 1.408(2) .
C8 C9 1.378(2) .
C8 H8 0.9500 .
C9 O1 1.3811(18) .
C9 C10 1.398(2) .
C11 N1 1.487(4) .
C11 C16 1.50(3) .
C11 C14 1.526(10) .
C11 C17 1.56(3) .
C12 N1 1.465(2) .
C12 H12A 0.9800 .
C12 H12B 0.9800 .
C12 H12C 0.9800 .
C13 C14 1.521(3) .
C13 C15 1.534(8) .
C13 H13 1.0000 .
C14 H14A 0.9900 .
C14 H14B 0.9900 .
C15 H15A 0.9800 .
C15 H15B 0.9800 .
C15 H15C 0.9800 .
C16 H16A 0.9800 .
C16 H16B 0.9800 .
C16 H16C 0.9800 .
C17 H17A 0.9800 .
C17 H17B 0.9800 .
C17 H17C 0.9800 .
C1' F1' 1.323(3) .
C1' F2' 1.3456(19) .
C1' F2' 1.3456(19) 4_575
C1' C4' 1.510(3) .
C2' O2' 1.203(3) .
C2' O1' 1.380(2) .
C2' C3' 1.452(3) .
C3' C4' 1.343(3) .
C3' H3' 0.9500 .
C4' C10' 1.430(2) .
C5' C6' 1.371(3) .
C5' C10' 1.406(3) .
C5' H5' 0.9500 .
C6' C7' 1.435(2) .
C6' C13' 1.524(3) .
C6' C13' 1.524(3) 4_575
C7' N1' 1.367(2) .
C7' C8' 1.402(2) .
C8' C9' 1.378(2) .
C8' H8' 0.9500 .
C9' O1' 1.377(2) .
C9' C10' 1.401(2) .
C11' N1' 1.466(4) .
C11' C16' 1.522(17) .
C11' C14' 1.525(7) .
C11' C17' 1.540(19) .
C12' N1' 1.477(3) .
C12' H12D 0.9800 .
C12' H12E 0.9800 .
C12' H12F 0.9800 .
C13' C14' 1.517(4) .
C13' C15' 1.535(5) .
C13' H13' 1.0000 .
C14' H14D 0.9900 .
C14' H14C 0.9900 .
C15' H15D 0.9800 .
C15' H15F 0.9800 .
C15' H15E 0.9800 .
C16' H26A 0.9800 .
C16' H26B 0.9800 .
C16' H26C 0.9800 .
C17' H27A 0.9800 .
C17' H27B 0.9800 .
C17' H27C 0.9800 .
N1 C11 1.487(4) 4_575
N1' C11' 1.466(4) 4_575
N1' C12' 1.477(3) 4_575

loop_
_geom_torsion_atom_site_label_1
_geom_torsion_atom_site_label_2
_geom_torsion_atom_site_label_3
_geom_torsion_atom_site_label_4
_geom_torsion
_geom_torsion_site_symmetry_1
_geom_torsion_site_symmetry_4
O2 C2 C3 C4 180.0 . .
O1 C2 C3 C4 0.0 . .
C2 C3 C4 C10 0.0 . .
C2 C3 C4 C1 180.0 . .
F2 C1 C4 C3 -120.26(10) . .
F2 C1 C4 C3 120.26(10) 4_575 .
F1 C1 C4 C3 0.000(1) . .
F2 C1 C4 C10 59.74(10) . .
F2 C1 C4 C10 -59.74(10) 4_575 .
F1 C1 C4 C10 180.0 . .
C10 C5 C6 C7 0.0 . .
C10 C5 C6 C13 164.77(9) . .
C10 C5 C6 C13 -164.77(9) . 4_575
C5 C6 C7 N1 180.0 . .
C13 C6 C7 N1 14.54(9) . .
C13 C6 C7 N1 -14.54(9) 4_575 .
C5 C6 C7 C8 0.0 . .
C13 C6 C7 C8 -165.46(9) . .
C13 C6 C7 C8 165.46(9) 4_575 .
N1 C7 C8 C9 180.0 . .
C6 C7 C8 C9 0.0 . .
C7 C8 C9 O1 180.0 . .
C7 C8 C9 C10 0.0 . .
C8 C9 C10 C5 0.0 . .
O1 C9 C10 C5 180.0 . .
C8 C9 C10 C4 180.0 . .
O1 C9 C10 C4 0.000(1) . .
C6 C5 C10 C9 0.0 . .
C6 C5 C10 C4 180.0 . .
C3 C4 C10 C9 0.000(1) . .
C1 C4 C10 C9 180.0 . .
C3 C4 C10 C5 180.0 . .
C1 C4 C10 C5 0.0 . .
C5 C6 C13 C14 149.29(11) . .
C7 C6 C13 C14 -45.56(16) . .
C13 C6 C13 C14 51.16(14) 4_575 .
C5 C6 C13 C15 30.5(11) . .
C7 C6 C13 C15 -164.4(11) . .
C13 C6 C13 C15 -67.7(11) 4_575 .
C15 C13 C14 C11 -177.3(14) . .
C6 C13 C14 C11 63.3(11) . .
N1 C11 C14 C13 -47(2) . .
C16 C11 C14 C13 -166.8(6) . .
C17 C11 C14 C13 73.5(6) . .
O2' C2' C3' C4' 180.0 . .
O1' C2' C3' C4' 0.000(1) . .
C2' C3' C4' C10' 0.000(1) . .
C2' C3' C4' C1' 180.0 . .
F1' C1' C4' C3' 0.000(1) . .
F2' C1' C4' C3' 120.63(14) . .
F2' C1' C4' C3' -120.63(14) 4_575 .
F1' C1' C4' C10' 180.0 . .
F2' C1' C4' C10' -59.37(14) . .
F2' C1' C4' C10' 59.37(14) 4_575 .
C10' C5' C6' C7' 0.0 . .
C10' C5' C6' C13' 168.78(13) . .
C10' C5' C6' C13' -168.78(13) . 4_575
C5' C6' C7' N1' 180.0 . .
C13' C6' C7' N1' 10.61(12) . .
C13' C6' C7' N1' -10.61(12) 4_575 .
C5' C6' C7' C8' 0.0 . .
C13' C6' C7' C8' -169.39(12) . .
C13' C6' C7' C8' 169.39(12) 4_575 .
N1' C7' C8' C9' 180.0 . .
C6' C7' C8' C9' 0.0 . .
C7' C8' C9' O1' 180.0 . .
C7' C8' C9' C10' 0.0 . .
O1' C9' C10' C5' 180.0 . .
C8' C9' C10' C5' 0.0 . .
O1' C9' C10' C4' 0.000(1) . .
C8' C9' C10' C4' 180.0 . .
C6' C5' C10' C9' 0.0 . .
C6' C5' C10' C4' 180.0 . .
C3' C4' C10' C9' 0.000(1) . .
C1' C4' C10' C9' 180.0 . .
C3' C4' C10' C5' 180.0 . .
C1' C4' C10' C5' 0.0 . .
C5' C6' C13' C14' 147.60(15) . .
C7' C6' C13' C14' -43.4(2) . .
C13' C6' C13' C14' 51.48(19) 4_575 .
C5' C6' C13' C15' 28.4(5) . .
C7' C6' C13' C15' -162.7(5) . .
C13' C6' C13' C15' -67.8(5) 4_575 .
C6' C13' C14' C11' 64.8(6) . .
C15' C13' C14' C11' -175.2(7) . .
N1' C11' C14' C13' -50.5(14) . .
C16' C11' C14' C13' -165.1(5) . .
C17' C11' C14' C13' 72.2(5) . .
C8 C7 N1 C12 1.1(6) . .
C6 C7 N1 C12 -178.9(6) . .
C8 C7 N1 C11 175.0(18) . 4_575
C6 C7 N1 C11 -5.0(18) . 4_575
C8 C7 N1 C11 -175.0(18) . .
C6 C7 N1 C11 5.0(18) . .
C16 C11 N1 C7 129.9(5) . .
C14 C11 N1 C7 11(3) . .
C17 C11 N1 C7 -109.6(4) . .
C16 C11 N1 C12 -46(2) . .
C14 C11 N1 C12 -165.6(14) . .
C17 C11 N1 C12 74.2(15) . .
C16 C11 N1 C11 -137.3(14) . 4_575
C14 C11 N1 C11 103(2) . 4_575
C17 C11 N1 C11 -16.8(6) . 4_575
C8' C7' N1' C11' -173.4(10) . .
C6' C7' N1' C11' 6.6(10) . .
C8' C7' N1' C11' 173.4(10) . 4_575
C6' C7' N1' C11' -6.6(10) . 4_575
C8' C7' N1' C12' 11.6(2) . .
C6' C7' N1' C12' -168.4(2) . .
C8' C7' N1' C12' -11.6(2) . 4_575
C6' C7' N1' C12' 168.4(2) . 4_575
C16' C11' N1' C7' 129.4(4) . .
C14' C11' N1' C7' 12.9(17) . .
C17' C11' N1' C7' -109.1(4) . .
C16' C11' N1' C11' -136.9(8) . 4_575
C14' C11' N1' C11' 106.6(11) . 4_575
C17' C11' N1' C11' -15.4(5) . 4_575
C16' C11' N1' C12' -55.6(12) . .
C14' C11' N1' C12' -172.2(7) . .
C17' C11' N1' C12' 65.9(9) . .
C16' C11' N1' C12' -32.8(12) . 4_575
C14' C11' N1' C12' -149.4(8) . 4_575
C17' C11' N1' C12' 88.7(8) . 4_575
O2 C2 O1 C9 180.0 . .
C3 C2 O1 C9 0.0 . .
C8 C9 O1 C2 180.0 . .
C10 C9 O1 C2 0.0 . .
C8' C9' O1' C2' 180.0 . .
C10' C9' O1' C2' 0.000(1) . .
O2' C2' O1' C9' 180.0 . .
C3' C2' O1' C9' 0.000(1) . .
